data_2227205
loop_
_publ_author_name
'G\'arate-Morales, Jos\'e Luis'
'Hern\'andez-Ortega, Sim\'on'
'Fern\'andez-G, Juan Manuel'

_publ_section_title
;
 [2-(<i>sec</i>-Butyliminomethyl)quinoline]chlorido(\h^6^-1-isopropyl-4-methylbenzene)ruthenium(II)
 hexafluoridophosphate
;
_journal_coeditor_code BT5317
_journal_issue 9
_journal_name_full 'Acta Crystallographica Section E'
_journal_page_first m1147
_journal_paper_doi 10.1107/S1600536810033003
_journal_volume 66
_journal_year 2010
_chemical_formula_iupac '[Ru Cl (C10 H14) (C14 H16 N2)] P F6'
_chemical_formula_moiety 'C24 H30 Cl N2 Ru +, F6 P -'
_chemical_formula_sum 'C24 H30 Cl F6 N2 P Ru'
_chemical_formula_weight 627.99
_chemical_name_systematic
;
[2-(<i>sec</i>-Butyliminomethyl)quinoline]chlorido(\h^6^-1-isopropyl-4-
methylbenzene)ruthenium(II) hexafluoridophosphate
;
_space_group_IT_number 14
_symmetry_cell_setting monoclinic
_symmetry_space_group_name_Hall '-P 2ybc'
_symmetry_space_group_name_H-M 'P 1 21/c 1'
_atom_sites_solution_hydrogens geom
_atom_sites_solution_primary direct
_atom_sites_solution_secondary difmap
_audit_creation_method SHELXL-97
_cell_angle_alpha 90.00
_cell_angle_beta 97.4840(10)
_cell_angle_gamma 90.00
_cell_formula_units_Z 4
_cell_length_a 10.4513(6)
_cell_length_b 15.3595(9)
_cell_length_c 16.5780(10)
_cell_measurement_reflns_used 6413
_cell_measurement_temperature 298(2)
_cell_measurement_theta_max 32.42
_cell_measurement_theta_min 2.48
_cell_volume 2638.5(3)
_computing_cell_refinement 'SAINT (Bruker, 1999)'
_computing_data_collection 'SMART (Bruker, 1999)'
_computing_data_reduction 'SAINT (Bruker, 1999)'
_computing_molecular_graphics 'SHELXTL (Sheldrick, 2008)'
_computing_publication_material 'SHELXTL (Sheldrick, 2008)'
_computing_structure_refinement 'SHELXTL (Sheldrick, 2008)'
_computing_structure_solution 'SHELXTL (Sheldrick, 2008)'
_diffrn_ambient_temperature 298(2)
_diffrn_detector_area_resol_mean 0.83
_diffrn_measured_fraction_theta_full 1.000
_diffrn_measured_fraction_theta_max 1.000
_diffrn_measurement_device_type 'Bruker SMART APEX CCD area-detector'
_diffrn_measurement_method \w
_diffrn_radiation_monochromator graphite
_diffrn_radiation_source 'fine-focus sealed tube'
_diffrn_radiation_type MoK\a
_diffrn_radiation_wavelength 0.71073
_diffrn_reflns_av_R_equivalents 0.0476
_diffrn_reflns_av_sigmaI/netI 0.0366
_diffrn_reflns_limit_h_max 12
_diffrn_reflns_limit_h_min -12
_diffrn_reflns_limit_k_max 18
_diffrn_reflns_limit_k_min -18
_diffrn_reflns_limit_l_max 19
_diffrn_reflns_limit_l_min -19
_diffrn_reflns_number 21833
_diffrn_reflns_theta_full 25.35
_diffrn_reflns_theta_max 25.35
_diffrn_reflns_theta_min 1.81
_exptl_absorpt_coefficient_mu 0.814
_exptl_absorpt_correction_T_max 0.9377
_exptl_absorpt_correction_T_min 0.7637
_exptl_absorpt_correction_type multi-scan
_exptl_absorpt_process_details '(SHELXTL; Sheldrick, 2008)'
_exptl_crystal_colour Red
_exptl_crystal_density_diffrn 1.581
_exptl_crystal_density_method 'not measured'
_exptl_crystal_description Prism
_exptl_crystal_F_000 1272
_exptl_crystal_size_max 0.35
_exptl_crystal_size_mid 0.31
_exptl_crystal_size_min 0.08
_refine_diff_density_max 0.706
_refine_diff_density_min -0.403
_refine_ls_extinction_method none
_refine_ls_goodness_of_fit_ref 1.025
_refine_ls_hydrogen_treatment constr
_refine_ls_matrix_type full
_refine_ls_number_parameters 405
_refine_ls_number_reflns 4822
_refine_ls_number_restraints 498
_refine_ls_restrained_S_all 1.192
_refine_ls_R_factor_all 0.0462
_refine_ls_R_factor_gt 0.0378
_refine_ls_shift/su_max 0.016
_refine_ls_shift/su_mean 0.001
_refine_ls_structure_factor_coef Fsqd
_refine_ls_weighting_details 'calc w=1/[\s^2^(Fo^2^)+(0.0620P)^2^] where P=(Fo^2^+2Fc^2^)/3'
_refine_ls_weighting_scheme calc
_refine_ls_wR_factor_gt 0.0956
_refine_ls_wR_factor_ref 0.0986
_reflns_number_gt 3985
_reflns_number_total 4822
_reflns_threshold_expression I>2\s(I)
_cod_data_source_file bt5317.cif
_cod_data_source_block I
_cod_original_sg_symbol_H-M 'P 21/c'
_cod_database_code 2227205
_cod_database_fobs_code 2227205

loop_
_symmetry_equiv_pos_as_xyz
'x, y, z'
'-x, y+1/2, -z+1/2'
'-x, -y, -z'
'x, -y-1/2, z-1/2'

loop_
_atom_site_type_symbol
_atom_site_label
_atom_site_fract_x
_atom_site_fract_y
_atom_site_fract_z
_atom_site_U_iso_or_equiv
_atom_site_adp_type
_atom_site_calc_flag
_atom_site_refinement_flags
_atom_site_occupancy
_atom_site_disorder_assembly
_atom_site_disorder_group
Ru Ru 0.84887(3) -0.039403(18) 0.232792(16) 0.03610(13) Uani d . 1 A .
Cl Cl 0.76723(11) -0.13951(7) 0.32372(6) 0.0547(3) Uani d . 1 . .
N N1 0.9567(3) 0.01445(19) 0.33846(17) 0.0391(7) Uani d . 1 . .
C C1 0.8165(4) -0.1398(2) 0.1343(2) 0.0477(9) Uani d . 1 . .
C C2 0.7535(4) -0.0629(3) 0.1085(2) 0.0473(10) Uani d . 1 . .
H H2 0.6662 -0.0645 0.0885 0.057 Uiso calc R 1 . .
C C3 0.8200(4) 0.0176(3) 0.1121(2) 0.0458(9) Uani d . 1 . .
H H3 0.7748 0.0680 0.0953 0.055 Uiso calc R 1 . .
C C4 0.9518(4) 0.0233(3) 0.1402(2) 0.0449(9) Uani d . 1 . .
C C5 1.0150(4) -0.0553(2) 0.1654(2) 0.0442(9) Uani d . 1 . .
H H5 1.1028 -0.0539 0.1841 0.053 Uiso calc R 1 . .
C C6 0.9506(4) -0.1343(3) 0.1633(2) 0.0468(9) Uani d . 1 . .
H H6 0.9957 -0.1845 0.1810 0.056 Uiso calc R 1 . .
C C7 0.7454(4) -0.2243(3) 0.1338(3) 0.0688(13) Uani d . 1 . .
H H7A 0.6621 -0.2146 0.1506 0.103 Uiso calc R 1 . .
H H7B 0.7935 -0.2642 0.1706 0.103 Uiso calc R 1 . .
H H7C 0.7350 -0.2482 0.0799 0.103 Uiso calc R 1 . .
C C8 1.0292(4) 0.1076(3) 0.1447(3) 0.0579(11) Uani d . 1 . .
H H8 1.1027 0.1002 0.1873 0.069 Uiso calc R 1 . .
C C9 0.9586(6) 0.1858(3) 0.1652(3) 0.0872(17) Uani d . 1 . .
H H9A 0.8861 0.1952 0.1243 0.131 Uiso calc R 1 . .
H H9B 1.0149 0.2354 0.1676 0.131 Uiso calc R 1 . .
H H9C 0.9288 0.1778 0.2171 0.131 Uiso calc R 1 . .
C C10 1.0837(5) 0.1192(3) 0.0638(3) 0.0756(14) Uani d . 1 . .
H H10A 1.0140 0.1219 0.0201 0.113 Uiso calc R 1 . .
H H10B 1.1385 0.0707 0.0554 0.113 Uiso calc R 1 . .
H H10C 1.1328 0.1721 0.0653 0.113 Uiso calc R 1 . .
C C11 0.8981(4) 0.0824(2) 0.3693(2) 0.0417(9) Uani d . 1 . .
C C12 0.9552(4) 0.1328(3) 0.4349(2) 0.0490(10) Uani d . 1 . .
H H12 0.9110 0.1796 0.4536 0.059 Uiso calc R 1 . .
C C13 1.0758(4) 0.1125(3) 0.4707(2) 0.0518(10) Uani d . 1 . .
H H13 1.1160 0.1463 0.5131 0.062 Uiso calc R 1 . .
C C14 1.2623(4) 0.0126(3) 0.4809(3) 0.0605(12) Uani d . 1 . .
H H14 1.3056 0.0458 0.5227 0.073 Uiso calc R 1 . .
C C15 1.3161(5) -0.0605(4) 0.4570(3) 0.0713(14) Uani d . 1 . .
H H15 1.3969 -0.0775 0.4823 0.086 Uiso calc R 1 . .
C C16 1.2523(4) -0.1116(3) 0.3943(3) 0.0666(12) Uani d . 1 . .
H H16 1.2902 -0.1629 0.3793 0.080 Uiso calc R 1 . .
C C17 1.1349(4) -0.0869(3) 0.3551(2) 0.0533(10) Uani d . 1 . .
H H17 1.0938 -0.1211 0.3132 0.064 Uiso calc R 1 . .
C C18 1.0763(4) -0.0103(3) 0.3775(2) 0.0415(9) Uani d . 1 . .
C C19 1.1397(4) 0.0394(3) 0.4428(2) 0.0481(10) Uani d . 1 . .
C C20 0.7683(4) 0.0977(2) 0.3317(2) 0.0450(9) Uani d . 1 A .
H H20 0.7184 0.1414 0.3507 0.054 Uiso calc R 1 . .
N N2 0.7229(3) 0.05014(19) 0.27189(18) 0.0416(7) Uani d DU 1 . .
C C21 0.5006(14) 0.0530(11) 0.2997(13) 0.066(4) Uani d PDU 0.595(11) A 1
H H21A 0.5109 -0.0056 0.3195 0.099 Uiso calc PR 0.595(11) A 1
H H21B 0.4122 0.0626 0.2777 0.099 Uiso calc PR 0.595(11) A 1
H H21C 0.5245 0.0929 0.3437 0.099 Uiso calc PR 0.595(11) A 1
C C22 0.5868(9) 0.0677(14) 0.2335(12) 0.055(4) Uani d PDU 0.595(11) A 1
H H22 0.5643 0.0238 0.1911 0.066 Uiso calc PR 0.595(11) A 1
C C23 0.5702(15) 0.1587(16) 0.1931(12) 0.076(5) Uani d PDU 0.595(11) A 1
H H23A 0.5803 0.2044 0.2338 0.092 Uiso calc PR 0.595(11) A 1
H H23B 0.6329 0.1675 0.1556 0.092 Uiso calc PR 0.595(11) A 1
C C24 0.4327(9) 0.1578(7) 0.1479(6) 0.104(4) Uani d PDU 0.595(11) A 1
H H24A 0.4139 0.2133 0.1224 0.156 Uiso calc PR 0.595(11) A 1
H H24B 0.3726 0.1467 0.1858 0.156 Uiso calc PR 0.595(11) A 1
H H24C 0.4254 0.1130 0.1072 0.156 Uiso calc PR 0.595(11) A 1
C C21A 0.558(2) 0.148(2) 0.2066(16) 0.078(8) Uani d PDU 0.405(11) A 2
H H21D 0.6157 0.1617 0.1677 0.117 Uiso calc PR 0.405(11) A 2
H H21E 0.5731 0.1875 0.2517 0.117 Uiso calc PR 0.405(11) A 2
H H21F 0.4707 0.1531 0.1814 0.117 Uiso calc PR 0.405(11) A 2
C C22A 0.5835(12) 0.0541(18) 0.2372(16) 0.049(6) Uani d PDU 0.405(11) A 2
H H22A 0.5717 0.0157 0.1896 0.059 Uiso calc PR 0.405(11) A 2
C C23A 0.4888(18) 0.0237(18) 0.295(2) 0.086(8) Uani d PDU 0.405(11) A 2
H H23C 0.5135 0.0462 0.3497 0.103 Uiso calc PR 0.405(11) A 2
H H23D 0.4850 -0.0393 0.2975 0.103 Uiso calc PR 0.405(11) A 2
C C24A 0.3582(9) 0.0622(10) 0.2571(9) 0.089(5) Uani d PDU 0.405(11) A 2
H H24D 0.2934 0.0498 0.2915 0.134 Uiso calc PR 0.405(11) A 2
H H24E 0.3336 0.0366 0.2045 0.134 Uiso calc PR 0.405(11) A 2
H H24F 0.3663 0.1241 0.2514 0.134 Uiso calc PR 0.405(11) A 2
P P 0.33938(11) 0.84242(8) 0.08714(8) 0.0627(3) Uani d DU 1 . .
F F1 0.2464(7) 0.8093(5) 0.1477(5) 0.114(2) Uani d PDU 0.752(8) B 1
F F2 0.2477(7) 0.8018(4) 0.0124(4) 0.136(2) Uani d PDU 0.752(8) B 1
F F3 0.2633(6) 0.9293(3) 0.0735(4) 0.1032(18) Uani d PDU 0.752(8) B 1
F F4 0.4317(7) 0.8723(5) 0.0237(4) 0.127(2) Uani d PDU 0.752(8) B 1
F F5 0.4400(7) 0.8762(4) 0.1569(4) 0.126(2) Uani d PDU 0.752(8) B 1
F F6 0.4127(5) 0.7502(3) 0.0936(4) 0.0839(13) Uani d PDU 0.752(8) B 1
F F1A 0.4061(18) 0.8896(12) 0.0215(10) 0.112(4) Uani d PDU 0.248(8) B 2
F F2A 0.4669(11) 0.8445(12) 0.1499(10) 0.100(4) Uani d PDU 0.248(8) B 2
F F3A 0.3684(18) 0.7491(6) 0.0610(12) 0.105(4) Uani d PDU 0.248(8) B 2
F F4A 0.2690(18) 0.8007(12) 0.1588(9) 0.081(4) Uani d PDU 0.248(8) B 2
F F5A 0.2037(10) 0.8473(12) 0.0352(9) 0.104(4) Uani d PDU 0.248(8) B 2
F F6A 0.3059(14) 0.9359(6) 0.1252(11) 0.0839(13) Uani d PDU 0.248(8) B 2

loop_
_atom_site_aniso_label
_atom_site_aniso_U_11
_atom_site_aniso_U_22
_atom_site_aniso_U_33
_atom_site_aniso_U_12
_atom_site_aniso_U_13
_atom_site_aniso_U_23
Ru 0.04056(19) 0.03523(19) 0.03323(18) 0.00114(13) 0.00754(12) -0.00198(12)
Cl 0.0679(7) 0.0506(6) 0.0478(6) -0.0095(5) 0.0151(5) 0.0042(4)
N1 0.0466(18) 0.0392(17) 0.0319(16) -0.0035(14) 0.0070(14) 0.0022(13)
C1 0.057(2) 0.044(2) 0.045(2) -0.0017(19) 0.0183(19) -0.0135(17)
C2 0.047(2) 0.060(3) 0.034(2) 0.0028(19) 0.0045(17) -0.0132(18)
C3 0.061(3) 0.046(2) 0.0298(19) 0.0066(19) 0.0066(17) -0.0003(16)
C4 0.055(2) 0.050(2) 0.0320(19) -0.0026(19) 0.0150(17) -0.0018(17)
C5 0.042(2) 0.054(2) 0.039(2) 0.0015(18) 0.0125(17) -0.0023(17)
C6 0.052(2) 0.044(2) 0.046(2) 0.0097(19) 0.0145(18) -0.0035(17)
C7 0.077(3) 0.054(3) 0.078(3) -0.013(2) 0.019(3) -0.021(2)
C8 0.068(3) 0.054(3) 0.054(3) -0.010(2) 0.021(2) 0.001(2)
C9 0.112(4) 0.058(3) 0.099(4) -0.017(3) 0.044(4) -0.016(3)
C10 0.094(4) 0.067(3) 0.073(3) -0.012(3) 0.040(3) 0.005(3)
C11 0.048(2) 0.041(2) 0.037(2) -0.0031(18) 0.0114(17) 0.0000(16)
C12 0.062(3) 0.045(2) 0.042(2) -0.004(2) 0.0100(19) -0.0067(17)
C13 0.065(3) 0.052(2) 0.038(2) -0.017(2) 0.006(2) -0.0041(18)
C14 0.053(3) 0.076(3) 0.050(3) -0.009(2) -0.001(2) 0.005(2)
C15 0.052(3) 0.095(4) 0.064(3) 0.002(3) -0.003(2) 0.014(3)
C16 0.060(3) 0.068(3) 0.072(3) 0.011(2) 0.007(2) 0.008(3)
C17 0.052(2) 0.055(3) 0.052(2) 0.003(2) 0.003(2) 0.004(2)
C18 0.042(2) 0.046(2) 0.038(2) -0.0035(17) 0.0096(17) 0.0070(17)
C19 0.048(2) 0.057(3) 0.039(2) -0.0126(19) 0.0052(18) 0.0081(18)
C20 0.054(2) 0.039(2) 0.043(2) 0.0060(18) 0.0097(18) -0.0070(17)
N2 0.0445(18) 0.0437(18) 0.0376(17) 0.0053(14) 0.0091(14) -0.0045(14)
C21 0.040(5) 0.082(10) 0.075(8) -0.014(5) -0.001(5) -0.001(7)
C22 0.050(8) 0.064(9) 0.051(8) 0.001(6) 0.010(6) -0.021(7)
C23 0.068(8) 0.093(12) 0.072(8) 0.028(7) 0.023(7) 0.009(7)
C24 0.089(7) 0.109(8) 0.104(8) 0.036(6) -0.020(6) 0.004(6)
C21A 0.080(15) 0.066(13) 0.076(14) 0.020(11) -0.033(12) 0.005(11)
C22A 0.046(11) 0.047(9) 0.052(11) 0.020(8) -0.003(10) 0.001(8)
C23A 0.059(11) 0.119(19) 0.085(12) -0.017(10) 0.032(9) -0.035(13)
C24A 0.050(7) 0.124(13) 0.092(10) -0.018(7) 0.004(7) -0.027(9)
P 0.0546(7) 0.0548(7) 0.0768(8) -0.0068(6) 0.0009(6) 0.0149(6)
F1 0.097(4) 0.097(4) 0.161(5) 0.034(3) 0.066(4) 0.056(3)
F2 0.141(4) 0.114(4) 0.132(4) -0.009(3) -0.057(3) -0.015(3)
F3 0.132(4) 0.078(2) 0.104(4) 0.038(3) 0.030(3) 0.036(3)
F4 0.125(4) 0.117(4) 0.151(4) 0.006(3) 0.063(4) 0.058(3)
F5 0.122(4) 0.107(4) 0.135(4) -0.008(3) -0.031(3) -0.042(3)
F6 0.083(3) 0.0628(19) 0.108(4) 0.0081(19) 0.023(2) 0.0114(19)
F1A 0.101(8) 0.113(9) 0.135(8) 0.014(8) 0.058(7) 0.048(7)
F2A 0.052(5) 0.130(11) 0.113(8) 0.017(5) -0.008(5) -0.025(8)
F3A 0.141(10) 0.074(5) 0.104(10) -0.006(6) 0.029(7) -0.018(6)
F4A 0.081(7) 0.081(7) 0.084(6) 0.018(7) 0.018(5) 0.036(6)
F5A 0.082(5) 0.124(9) 0.095(7) -0.021(6) -0.028(6) 0.038(6)
F6A 0.083(3) 0.0628(19) 0.108(4) 0.0081(19) 0.023(2) 0.0114(19)

loop_
_atom_type_symbol
_atom_type_description
_atom_type_scat_dispersion_real
_atom_type_scat_dispersion_imag
_atom_type_scat_source
C C 0.0033 0.0016 'International Tables Vol C Tables 4.2.6.8 and 6.1.1.4'
H H 0.0000 0.0000 'International Tables Vol C Tables 4.2.6.8 and 6.1.1.4'
N N 0.0061 0.0033 'International Tables Vol C Tables 4.2.6.8 and 6.1.1.4'
F F 0.0171 0.0103 'International Tables Vol C Tables 4.2.6.8 and 6.1.1.4'
P P 0.1023 0.0942 'International Tables Vol C Tables 4.2.6.8 and 6.1.1.4'
Cl Cl 0.1484 0.1585 'International Tables Vol C Tables 4.2.6.8 and 6.1.1.4'
Ru Ru -1.2594 0.8363 'International Tables Vol C Tables 4.2.6.8 and 6.1.1.4'

loop_
_geom_angle_atom_site_label_1
_geom_angle_atom_site_label_2
_geom_angle_atom_site_label_3
_geom_angle_site_symmetry_1
_geom_angle_site_symmetry_3
_geom_angle
_geom_angle_publ_flag
N2 Ru N1 . . 76.90(12) .
N2 Ru C3 . . 90.17(14) ?
N1 Ru C3 . . 126.81(13) ?
N2 Ru C5 . . 144.25(13) ?
N1 Ru C5 . . 95.33(13) ?
C3 Ru C5 . . 66.42(15) ?
N2 Ru C2 . . 100.02(13) ?
N1 Ru C2 . . 164.63(13) ?
C3 Ru C2 . . 37.82(14) ?
C5 Ru C2 . . 78.28(14) ?
N2 Ru C4 . . 108.42(13) ?
N1 Ru C4 . . 98.59(13) ?
C3 Ru C4 . . 37.26(15) ?
C5 Ru C4 . . 37.42(14) ?
C2 Ru C4 . . 67.81(15) ?
N2 Ru C6 . . 166.04(14) ?
N1 Ru C6 . . 116.52(13) ?
C3 Ru C6 . . 78.70(14) ?
C5 Ru C6 . . 36.63(13) ?
C2 Ru C6 . . 66.02(15) ?
C4 Ru C6 . . 67.34(14) ?
N2 Ru C1 . . 130.19(14) ?
N1 Ru C1 . . 152.05(14) ?
C3 Ru C1 . . 67.37(14) ?
C5 Ru C1 . . 66.86(14) ?
C2 Ru C1 . . 36.52(14) ?
C4 Ru C1 . . 80.45(14) ?
C6 Ru C1 . . 37.27(14) ?
N2 Ru Cl . . 86.32(9) ?
N1 Ru Cl . . 85.70(8) ?
C3 Ru Cl . . 145.50(11) ?
C5 Ru Cl . . 128.37(10) ?
C2 Ru Cl . . 109.28(11) ?
C4 Ru Cl . . 165.21(11) ?
C6 Ru Cl . . 98.05(11) ?
C1 Ru Cl . . 89.12(10) ?
C11 N1 C18 . . 117.6(3) ?
C11 N1 Ru . . 113.4(2) .
C18 N1 Ru . . 129.0(2) ?
C2 C1 C6 . . 117.4(4) ?
C2 C1 C7 . . 121.3(4) ?
C6 C1 C7 . . 121.3(4) ?
C2 C1 Ru . . 70.2(2) ?
C6 C1 Ru . . 70.4(2) ?
C7 C1 Ru . . 129.0(3) ?
C1 C2 C3 . . 121.2(4) ?
C1 C2 Ru . . 73.3(2) ?
C3 C2 Ru . . 69.9(2) ?
C1 C2 H2 . . 119.4 ?
C3 C2 H2 . . 119.4 ?
Ru C2 H2 . . 130.0 ?
C4 C3 C2 . . 121.7(4) ?
C4 C3 Ru . . 72.9(2) ?
C2 C3 Ru . . 72.3(2) ?
C4 C3 H3 . . 119.1 ?
C2 C3 H3 . . 119.1 ?
Ru C3 H3 . . 128.0 ?
C3 C4 C5 . . 116.6(4) ?
C3 C4 C8 . . 124.3(4) ?
C5 C4 C8 . . 119.1(4) ?
C3 C4 Ru . . 69.9(2) ?
C5 C4 Ru . . 70.9(2) ?
C8 C4 Ru . . 129.8(3) ?
C6 C5 C4 . . 122.3(4) ?
C6 C5 Ru . . 72.4(2) ?
C4 C5 Ru . . 71.7(2) ?
C6 C5 H5 . . 118.9 ?
C4 C5 H5 . . 118.9 ?
Ru C5 H5 . . 129.7 ?
C5 C6 C1 . . 120.9(4) ?
C5 C6 Ru . . 71.0(2) ?
C1 C6 Ru . . 72.3(2) ?
C5 C6 H6 . . 119.6 ?
C1 C6 H6 . . 119.6 ?
Ru C6 H6 . . 129.7 ?
C1 C7 H7A . . 109.5 ?
C1 C7 H7B . . 109.5 ?
H7A C7 H7B . . 109.5 ?
C1 C7 H7C . . 109.5 ?
H7A C7 H7C . . 109.5 ?
H7B C7 H7C . . 109.5 ?
C9 C8 C4 . . 115.2(4) ?
C9 C8 C10 . . 111.2(4) ?
C4 C8 C10 . . 108.1(3) ?
C9 C8 H8 . . 107.3 ?
C4 C8 H8 . . 107.3 ?
C10 C8 H8 . . 107.3 ?
C8 C9 H9A . . 109.5 ?
C8 C9 H9B . . 109.5 ?
H9A C9 H9B . . 109.5 ?
C8 C9 H9C . . 109.5 ?
H9A C9 H9C . . 109.5 ?
H9B C9 H9C . . 109.5 ?
C8 C10 H10A . . 109.5 ?
C8 C10 H10B . . 109.5 ?
H10A C10 H10B . . 109.5 ?
C8 C10 H10C . . 109.5 ?
H10A C10 H10C . . 109.5 ?
H10B C10 H10C . . 109.5 ?
N1 C11 C12 . . 123.6(4) ?
N1 C11 C20 . . 114.4(3) .
C12 C11 C20 . . 121.9(4) ?
C13 C12 C11 . . 119.3(4) ?
C13 C12 H12 . . 120.4 ?
C11 C12 H12 . . 120.4 ?
C12 C13 C19 . . 119.4(4) ?
C12 C13 H13 . . 120.3 ?
C19 C13 H13 . . 120.3 ?
C15 C14 C19 . . 120.2(4) ?
C15 C14 H14 . . 119.9 ?
C19 C14 H14 . . 119.9 ?
C14 C15 C16 . . 120.8(4) ?
C14 C15 H15 . . 119.6 ?
C16 C15 H15 . . 119.6 ?
C17 C16 C15 . . 120.6(5) ?
C17 C16 H16 . . 119.7 ?
C15 C16 H16 . . 119.7 ?
C16 C17 C18 . . 120.3(4) ?
C16 C17 H17 . . 119.8 ?
C18 C17 H17 . . 119.8 ?
N1 C18 C17 . . 120.5(3) ?
N1 C18 C19 . . 120.9(4) ?
C17 C18 C19 . . 118.6(4) ?
C14 C19 C13 . . 121.6(4) ?
C14 C19 C18 . . 119.4(4) ?
C13 C19 C18 . . 118.9(4) ?
N2 C20 C11 . . 118.7(3) .
N2 C20 H20 . . 120.7 ?
C11 C20 H20 . . 120.7 ?
C20 N2 C22A . . 121.4(9) ?
C20 N2 C22 . . 117.6(6) ?
C20 N2 Ru . . 116.0(3) .
C22A N2 Ru . . 122.3(8) ?
C22 N2 Ru . . 126.3(6) ?
C22 C21 H21A . . 109.5 ?
C22 C21 H21B . . 109.5 ?
H21A C21 H21B . . 109.5 ?
C22 C21 H21C . . 109.5 ?
H21A C21 H21C . . 109.5 ?
H21B C21 H21C . . 109.5 ?
N2 C22 C21 . . 106.5(12) ?
N2 C22 C23 . . 113.0(13) ?
C21 C22 C23 . . 113.6(7) ?
N2 C22 H22 . . 107.8 ?
C21 C22 H22 . . 107.8 ?
C23 C22 H22 . . 107.8 ?
C24 C23 C22 . . 104.4(12) ?
C24 C23 H23A . . 110.9 ?
C22 C23 H23A . . 110.9 ?
C24 C23 H23B . . 110.9 ?
C22 C23 H23B . . 110.9 ?
H23A C23 H23B . . 108.9 ?
C23 C24 H24A . . 109.5 ?
C23 C24 H24B . . 109.5 ?
H24A C24 H24B . . 109.5 ?
C23 C24 H24C . . 109.5 ?
H24A C24 H24C . . 109.5 ?
H24B C24 H24C . . 109.5 ?
C22A C21A H21D . . 109.5 ?
C22A C21A H21E . . 109.5 ?
H21D C21A H21E . . 109.5 ?
C22A C21A H21F . . 109.5 ?
H21D C21A H21F . . 109.5 ?
H21E C21A H21F . . 109.5 ?
N2 C22A C23A . . 114.9(16) ?
N2 C22A C21A . . 106.3(16) ?
C23A C22A C21A . . 113.2(9) ?
N2 C22A H22A . . 107.4 ?
C23A C22A H22A . . 107.4 ?
C21A C22A H22A . . 107.4 ?
C22A C23A C24A . . 103.5(13) ?
C22A C23A H23C . . 111.1 ?
C24A C23A H23C . . 111.1 ?
C22A C23A H23D . . 111.1 ?
C24A C23A H23D . . 111.1 ?
H23C C23A H23D . . 109.0 ?
C23A C24A H24D . . 109.5 ?
C23A C24A H24E . . 109.5 ?
H24D C24A H24E . . 109.5 ?
C23A C24A H24F . . 109.5 ?
H24D C24A H24F . . 109.5 ?
H24E C24A H24F . . 109.5 ?
F3A P F1A . . 96.6(7) ?
F3A P F5 . . 112.6(7) ?
F1A P F5 . . 92.5(10) ?
F3A P F3 . . 150.9(7) ?
F1A P F3 . . 76.4(8) ?
F5 P F3 . . 96.1(3) ?
F3A P F5A . . 95.0(7) ?
F1A P F5A . . 92.9(7) ?
F5 P F5A . . 151.1(7) ?
F3 P F5A . . 57.9(6) ?
F3A P F1 . . 92.3(9) ?
F1A P F1 . . 167.1(8) ?
F5 P F1 . . 92.8(4) ?
F3 P F1 . . 91.4(3) ?
F5A P F1 . . 77.0(7) ?
F3A P F2A . . 91.4(7) ?
F1A P F2A . . 92.0(8) ?
F3 P F2A . . 116.7(6) ?
F5A P F2A . . 171.4(7) ?
F1 P F2A . . 97.2(9) ?
F3A P F4 . . 85.6(8) ?
F5 P F4 . . 89.1(4) ?
F3 P F4 . . 89.9(3) ?
F5A P F4 . . 102.0(7) ?
F1 P F4 . . 177.6(4) ?
F2A P F4 . . 84.1(9) ?
F3A P F2 . . 62.3(7) ?
F1A P F2 . . 85.2(10) ?
F5 P F2 . . 174.0(3) ?
F3 P F2 . . 88.8(3) ?
F1 P F2 . . 90.6(4) ?
F2A P F2 . . 153.0(6) ?
F4 P F2 . . 87.4(4) ?
F1A P F6 . . 101.8(8) ?
F5 P F6 . . 88.5(3) ?
F3 P F6 . . 175.1(3) ?
F5A P F6 . . 118.0(7) ?
F1 P F6 . . 90.1(3) ?
F2A P F6 . . 67.7(6) ?
F4 P F6 . . 88.5(3) ?
F2 P F6 . . 86.5(3) ?
F3A P F4A . . 87.9(7) ?
F1A P F4A . . 175.5(9) ?
F5 P F4A . . 85.0(9) ?
F3 P F4A . . 100.1(7) ?
F5A P F4A . . 87.5(7) ?
F2A P F4A . . 87.1(7) ?
F4 P F4A . . 168.9(8) ?
F2 P F4A . . 97.6(8) ?
F6 P F4A . . 82.0(8) ?
F3A P F6A . . 173.1(7) ?
F1A P F6A . . 89.9(7) ?
F5 P F6A . . 64.7(6) ?
F3 P F6A . . 33.5(5) ?
F5A P F6A . . 86.9(6) ?
F1 P F6A . . 81.7(6) ?
F2A P F6A . . 86.1(6) ?
F4 P F6A . . 100.5(6) ?
F2 P F6A . . 120.7(6) ?
F6 P F6A . . 151.4(6) ?
F4A P F6A . . 85.6(7) ?

loop_
_geom_bond_atom_site_label_1
_geom_bond_atom_site_label_2
_geom_bond_site_symmetry_2
_geom_bond_distance
_geom_bond_publ_flag
Ru N2 . 2.066(3) .
Ru N1 . 2.123(3) .
Ru C3 . 2.169(4) ?
Ru C5 . 2.197(4) ?
Ru C2 . 2.199(4) ?
Ru C4 . 2.207(4) ?
Ru C6 . 2.215(4) ?
Ru C1 . 2.239(4) ?
Ru Cl . 2.3875(10) ?
N1 C11 . 1.345(5) ?
N1 C18 . 1.383(5) ?
C1 C2 . 1.391(5) ?
C1 C6 . 1.424(6) ?
C1 C7 . 1.495(5) ?
C2 C3 . 1.416(5) ?
C2 H2 . 0.9300 ?
C3 C4 . 1.398(6) ?
C3 H3 . 0.9300 ?
C4 C5 . 1.412(5) ?
C4 C8 . 1.524(5) ?
C5 C6 . 1.386(5) ?
C5 H5 . 0.9300 ?
C6 H6 . 0.9300 ?
C7 H7A . 0.9600 ?
C7 H7B . 0.9600 ?
C7 H7C . 0.9600 ?
C8 C9 . 1.472(6) ?
C8 C10 . 1.534(5) ?
C8 H8 . 0.9800 ?
C9 H9A . 0.9600 ?
C9 H9B . 0.9600 ?
C9 H9C . 0.9600 ?
C10 H10A . 0.9600 ?
C10 H10B . 0.9600 ?
C10 H10C . 0.9600 ?
C11 C12 . 1.402(5) ?
C11 C20 . 1.437(5) ?
C12 C13 . 1.358(5) ?
C12 H12 . 0.9300 ?
C13 C19 . 1.414(6) ?
C13 H13 . 0.9300 ?
C14 C15 . 1.339(7) ?
C14 C19 . 1.413(6) ?
C14 H14 . 0.9300 ?
C15 C16 . 1.400(6) ?
C15 H15 . 0.9300 ?
C16 C17 . 1.366(6) ?
C16 H16 . 0.9300 ?
C17 C18 . 1.399(6) ?
C17 H17 . 0.9300 ?
C18 C19 . 1.417(5) ?
C20 N2 . 1.272(4) ?
C20 H20 . 0.9300 ?
N2 C22A . 1.496(9) ?
N2 C22 . 1.504(8) ?
C21 C22 . 1.525(12) ?
C21 H21A . 0.9600 ?
C21 H21B . 0.9600 ?
C21 H21C . 0.9600 ?
C22 C23 . 1.550(13) ?
C22 H22 . 0.9800 ?
C23 C24 . 1.532(16) ?
C23 H23A . 0.9700 ?
C23 H23B . 0.9700 ?
C24 H24A . 0.9600 ?
C24 H24B . 0.9600 ?
C24 H24C . 0.9600 ?
C21A C22A . 1.540(16) ?
C21A H21D . 0.9600 ?
C21A H21E . 0.9600 ?
C21A H21F . 0.9600 ?
C22A C23A . 1.539(16) ?
C22A H22A . 0.9800 ?
C23A C24A . 1.545(19) ?
C23A H23C . 0.9700 ?
C23A H23D . 0.9700 ?
C24A H24D . 0.9600 ?
C24A H24E . 0.9600 ?
C24A H24F . 0.9600 ?
P F3A . 1.539(7) ?
P F1A . 1.547(7) ?
P F5 . 1.548(4) ?
P F3 . 1.554(4) ?
P F5A . 1.562(7) ?
P F1 . 1.570(4) ?
P F2A . 1.580(7) ?
P F4 . 1.585(4) ?
P F2 . 1.593(4) ?
P F6 . 1.608(4) ?
P F4A . 1.609(7) ?
P F6A . 1.625(7) ?

loop_
_geom_torsion_atom_site_label_1
_geom_torsion_atom_site_label_2
_geom_torsion_atom_site_label_3
_geom_torsion_atom_site_label_4
_geom_torsion_site_symmetry_1
_geom_torsion_site_symmetry_2
_geom_torsion_site_symmetry_3
_geom_torsion_site_symmetry_4
_geom_torsion
_geom_torsion_publ_flag
N2 Ru N1 C11 . . . . -7.3(2) ?
C3 Ru N1 C11 . . . . 72.9(3) ?
C5 Ru N1 C11 . . . . 137.3(3) ?
C2 Ru N1 C11 . . . . 72.8(6) ?
C4 Ru N1 C11 . . . . 99.8(3) ?
C6 Ru N1 C11 . . . . 168.7(2) ?
C1 Ru N1 C11 . . . . -174.4(3) ?
Cl Ru N1 C11 . . . . -94.5(2) ?
N2 Ru N1 C18 . . . . 173.5(3) ?
C3 Ru N1 C18 . . . . -106.3(3) ?
C5 Ru N1 C18 . . . . -41.9(3) ?
C2 Ru N1 C18 . . . . -106.4(5) ?
C4 Ru N1 C18 . . . . -79.5(3) ?
C6 Ru N1 C18 . . . . -10.6(3) ?
C1 Ru N1 C18 . . . . 6.4(5) ?
Cl Ru N1 C18 . . . . 86.3(3) ?
N2 Ru C1 C2 . . . . 40.7(3) ?
N1 Ru C1 C2 . . . . -155.8(3) ?
C3 Ru C1 C2 . . . . -28.9(2) ?
C5 Ru C1 C2 . . . . -101.9(3) ?
C4 Ru C1 C2 . . . . -65.4(2) ?
C6 Ru C1 C2 . . . . -130.3(3) ?
Cl Ru C1 C2 . . . . 125.1(2) ?
N2 Ru C1 C6 . . . . 171.0(2) ?
N1 Ru C1 C6 . . . . -25.4(4) ?
C3 Ru C1 C6 . . . . 101.4(3) ?
C5 Ru C1 C6 . . . . 28.4(2) ?
C2 Ru C1 C6 . . . . 130.3(3) ?
C4 Ru C1 C6 . . . . 64.9(2) ?
Cl Ru C1 C6 . . . . -104.6(2) ?
N2 Ru C1 C7 . . . . -74.1(4) ?
N1 Ru C1 C7 . . . . 89.5(5) ?
C3 Ru C1 C7 . . . . -143.7(4) ?
C5 Ru C1 C7 . . . . 143.4(4) ?
C2 Ru C1 C7 . . . . -114.8(5) ?
C4 Ru C1 C7 . . . . 179.8(4) ?
C6 Ru C1 C7 . . . . 114.9(5) ?
Cl Ru C1 C7 . . . . 10.4(4) ?
C6 C1 C2 C3 . . . . -0.9(5) ?
C7 C1 C2 C3 . . . . 177.4(4) ?
Ru C1 C2 C3 . . . . 53.1(3) ?
C6 C1 C2 Ru . . . . -54.0(3) ?
C7 C1 C2 Ru . . . . 124.3(4) ?
N2 Ru C2 C1 . . . . -149.6(2) ?
N1 Ru C2 C1 . . . . 133.4(5) ?
C3 Ru C2 C1 . . . . 133.2(3) ?
C5 Ru C2 C1 . . . . 66.8(2) ?
C4 Ru C2 C1 . . . . 104.5(3) ?
C6 Ru C2 C1 . . . . 30.4(2) ?
Cl Ru C2 C1 . . . . -60.0(2) ?
N2 Ru C2 C3 . . . . 77.1(2) ?
N1 Ru C2 C3 . . . . 0.2(6) ?
C5 Ru C2 C3 . . . . -66.5(2) ?
C4 Ru C2 C3 . . . . -28.8(2) ?
C6 Ru C2 C3 . . . . -102.9(3) ?
C1 Ru C2 C3 . . . . -133.2(3) ?
Cl Ru C2 C3 . . . . 166.7(2) ?
C1 C2 C3 C4 . . . . 1.2(6) ?
Ru C2 C3 C4 . . . . 55.8(3) ?
C1 C2 C3 Ru . . . . -54.6(3) ?
N2 Ru C3 C4 . . . . 121.2(2) ?
N1 Ru C3 C4 . . . . 47.5(3) ?
C5 Ru C3 C4 . . . . -31.0(2) ?
C2 Ru C3 C4 . . . . -132.6(3) ?
C6 Ru C3 C4 . . . . -67.3(2) ?
C1 Ru C3 C4 . . . . -104.5(3) ?
Cl Ru C3 C4 . . . . -155.06(19) ?
N2 Ru C3 C2 . . . . -106.2(2) ?
N1 Ru C3 C2 . . . . -179.9(2) ?
C5 Ru C3 C2 . . . . 101.6(2) ?
C4 Ru C3 C2 . . . . 132.6(3) ?
C6 Ru C3 C2 . . . . 65.3(2) ?
C1 Ru C3 C2 . . . . 28.0(2) ?
Cl Ru C3 C2 . . . . -22.5(3) ?
C2 C3 C4 C5 . . . . -0.5(5) ?
Ru C3 C4 C5 . . . . 55.1(3) ?
C2 C3 C4 C8 . . . . 179.3(3) ?
Ru C3 C4 C8 . . . . -125.2(4) ?
C2 C3 C4 Ru . . . . -55.6(3) ?
N2 Ru C4 C3 . . . . -64.4(2) ?
N1 Ru C4 C3 . . . . -143.3(2) ?
C5 Ru C4 C3 . . . . 129.1(3) ?
C2 Ru C4 C3 . . . . 29.2(2) ?
C6 Ru C4 C3 . . . . 101.4(2) ?
C1 Ru C4 C3 . . . . 65.0(2) ?
Cl Ru C4 C3 . . . . 110.7(4) ?
N2 Ru C4 C5 . . . . 166.5(2) ?
N1 Ru C4 C5 . . . . 87.5(2) ?
C3 Ru C4 C5 . . . . -129.1(3) ?
C2 Ru C4 C5 . . . . -99.9(2) ?
C6 Ru C4 C5 . . . . -27.7(2) ?
C1 Ru C4 C5 . . . . -64.2(2) ?
Cl Ru C4 C5 . . . . -18.4(6) ?
N2 Ru C4 C8 . . . . 54.0(4) ?
N1 Ru C4 C8 . . . . -24.9(4) ?
C3 Ru C4 C8 . . . . 118.4(5) ?
C5 Ru C4 C8 . . . . -112.5(5) ?
C2 Ru C4 C8 . . . . 147.6(4) ?
C6 Ru C4 C8 . . . . -140.2(4) ?
C1 Ru C4 C8 . . . . -176.6(4) ?
Cl Ru C4 C8 . . . . -130.9(4) ?
C3 C4 C5 C6 . . . . -0.4(5) ?
C8 C4 C5 C6 . . . . 179.8(3) ?
Ru C4 C5 C6 . . . . 54.1(3) ?
C3 C4 C5 Ru . . . . -54.5(3) ?
C8 C4 C5 Ru . . . . 125.7(3) ?
N2 Ru C5 C6 . . . . -156.3(2) ?
N1 Ru C5 C6 . . . . 128.8(2) ?
C3 Ru C5 C6 . . . . -103.2(3) ?
C2 Ru C5 C6 . . . . -65.4(2) ?
C4 Ru C5 C6 . . . . -134.1(4) ?
C1 Ru C5 C6 . . . . -28.9(2) ?
Cl Ru C5 C6 . . . . 40.0(3) ?
N2 Ru C5 C4 . . . . -22.2(4) ?
N1 Ru C5 C4 . . . . -97.2(2) ?
C3 Ru C5 C4 . . . . 30.8(2) ?
C2 Ru C5 C4 . . . . 68.7(2) ?
C6 Ru C5 C4 . . . . 134.1(4) ?
C1 Ru C5 C4 . . . . 105.2(3) ?
Cl Ru C5 C4 . . . . 174.09(18) ?
C4 C5 C6 C1 . . . . 0.7(6) ?
Ru C5 C6 C1 . . . . 54.5(3) ?
C4 C5 C6 Ru . . . . -53.8(3) ?
C2 C1 C6 C5 . . . . 0.0(5) ?
C7 C1 C6 C5 . . . . -178.3(4) ?
Ru C1 C6 C5 . . . . -53.9(3) ?
C2 C1 C6 Ru . . . . 53.9(3) ?
C7 C1 C6 Ru . . . . -124.4(4) ?
N2 Ru C6 C5 . . . . 103.2(5) ?
N1 Ru C6 C5 . . . . -60.2(3) ?
C3 Ru C6 C5 . . . . 65.5(2) ?
C2 Ru C6 C5 . . . . 103.0(3) ?
C4 Ru C6 C5 . . . . 28.2(2) ?
C1 Ru C6 C5 . . . . 132.8(4) ?
Cl Ru C6 C5 . . . . -149.4(2) ?
N2 Ru C6 C1 . . . . -29.7(6) ?
N1 Ru C6 C1 . . . . 167.0(2) ?
C3 Ru C6 C1 . . . . -67.3(2) ?
C5 Ru C6 C1 . . . . -132.8(4) ?
C2 Ru C6 C1 . . . . -29.8(2) ?
C4 Ru C6 C1 . . . . -104.6(3) ?
Cl Ru C6 C1 . . . . 77.8(2) ?
C3 C4 C8 C9 . . . . 34.9(6) ?
C5 C4 C8 C9 . . . . -145.4(4) ?
Ru C4 C8 C9 . . . . -56.7(6) ?
C3 C4 C8 C10 . . . . -90.2(5) ?
C5 C4 C8 C10 . . . . 89.5(5) ?
Ru C4 C8 C10 . . . . 178.2(3) ?
C18 N1 C11 C12 . . . . 4.6(5) ?
Ru N1 C11 C12 . . . . -174.7(3) ?
C18 N1 C11 C20 . . . . -172.9(3) ?
Ru N1 C11 C20 . . . . 7.8(4) ?
N1 C11 C12 C13 . . . . -0.7(6) ?
C20 C11 C12 C13 . . . . 176.6(4) ?
C11 C12 C13 C19 . . . . -1.9(6) ?
C19 C14 C15 C16 . . . . -0.2(7) ?
C14 C15 C16 C17 . . . . 1.5(7) ?
C15 C16 C17 C18 . . . . -0.6(7) ?
C11 N1 C18 C17 . . . . 171.8(3) ?
Ru N1 C18 C17 . . . . -9.0(5) ?
C11 N1 C18 C19 . . . . -5.9(5) ?
Ru N1 C18 C19 . . . . 173.3(2) ?
C16 C17 C18 N1 . . . . -179.3(4) ?
C16 C17 C18 C19 . . . . -1.5(6) ?
C15 C14 C19 C13 . . . . 175.1(4) ?
C15 C14 C19 C18 . . . . -2.0(6) ?
C12 C13 C19 C14 . . . . -176.4(4) ?
C12 C13 C19 C18 . . . . 0.6(6) ?
N1 C18 C19 C14 . . . . -179.5(3) ?
C17 C18 C19 C14 . . . . 2.8(5) ?
N1 C18 C19 C13 . . . . 3.4(5) ?
C17 C18 C19 C13 . . . . -174.3(4) ?
N1 C11 C20 N2 . . . . -3.2(5) ?
C12 C11 C20 N2 . . . . 179.2(4) ?
C11 C20 N2 C22A . . . . 171.5(15) ?
C11 C20 N2 C22 . . . . -179.9(12) ?
C11 C20 N2 Ru . . . . -3.4(5) ?
N1 Ru N2 C20 . . . . 5.7(3) ?
C3 Ru N2 C20 . . . . -122.2(3) ?
C5 Ru N2 C20 . . . . -75.1(4) ?
C2 Ru N2 C20 . . . . -158.9(3) ?
C4 Ru N2 C20 . . . . -89.1(3) ?
C6 Ru N2 C20 . . . . -159.0(5) ?
C1 Ru N2 C20 . . . . 177.9(3) ?
Cl Ru N2 C20 . . . . 92.1(3) ?
N1 Ru N2 C22A . . . . -169.1(15) ?
C3 Ru N2 C22A . . . . 63.0(15) ?
C5 Ru N2 C22A . . . . 110.1(15) ?
C2 Ru N2 C22A . . . . 26.3(15) ?
C4 Ru N2 C22A . . . . 96.1(15) ?
C6 Ru N2 C22A . . . . 26.2(16) ?
C1 Ru N2 C22A . . . . 3.1(15) ?
Cl Ru N2 C22A . . . . -82.7(15) ?
N1 Ru N2 C22 . . . . -178.1(13) ?
C3 Ru N2 C22 . . . . 53.9(13) ?
C5 Ru N2 C22 . . . . 101.0(13) ?
C2 Ru N2 C22 . . . . 17.2(13) ?
C4 Ru N2 C22 . . . . 87.0(13) ?
C6 Ru N2 C22 . . . . 17.1(14) ?
C1 Ru N2 C22 . . . . -6.0(13) ?
Cl Ru N2 C22 . . . . -91.7(13) ?
C20 N2 C22 C21 . . . . -61.0(15) ?
C22A N2 C22 C21 . . . . 58(11) ?
Ru N2 C22 C21 . . . . 122.9(8) ?
C20 N2 C22 C23 . . . . 64.4(15) ?
C22A N2 C22 C23 . . . . -176(11) ?
Ru N2 C22 C23 . . . . -111.7(9) ?
N2 C22 C23 C24 . . . . 172.0(12) ?
C21 C22 C23 C24 . . . . -66.5(13) ?
C20 N2 C22A C23A . . . . -65(2) ?
C22 N2 C22A C23A . . . . -130(10) ?
Ru N2 C22A C23A . . . . 109.6(13) ?
C20 N2 C22A C21A . . . . 61(2) ?
C22 N2 C22A C21A . . . . -4(9) ?
Ru N2 C22A C21A . . . . -124.4(12) ?
N2 C22A C23A C24A . . . . 161.9(17) ?
C21A C22A C23A C24A . . . . 39.6(19) ?
